data_4065939
loop_
_publ_author_name
'Li, Xiaoqing'
'Liu, Ruiting'
'Zhang, Zhengxing'
'Mu, Xiaoming'
'Weng, Linhong'
'Zhou, Xigeng'

_publ_section_title
;
 Unexpected Tandem Reactions of Tris(cyclopentadieny1)lanthanide with
 Diphenylketene and Regeneration of the \h5-Bonding Mode: One-Pot
 Synthesis of Heteroleptic Yttrocenes from Simple (C5H5)3Y Precursors
;
_journal_issue 15
_journal_name_full Organometallics
_journal_page_first 3298
_journal_paper_doi 10.1021/om1002045
_journal_volume 29
_journal_year 2010
_chemical_formula_sum 'C43 H35 O2 Y'
_chemical_formula_weight 672.62
_chemical_name_systematic
; 
 ? 
;
_space_group_IT_number 15
_symmetry_cell_setting monoclinic
_symmetry_space_group_name_Hall '-C 2yc'
_symmetry_space_group_name_H-M 'C 1 2/c 1'
_atom_sites_solution_hydrogens geom
_atom_sites_solution_primary direct
_atom_sites_solution_secondary difmap
_audit_creation_method SHELXL-97
_cell_angle_alpha 90.00
_cell_angle_beta 100.218(6)
_cell_angle_gamma 90.00
_cell_formula_units_Z 12
_cell_length_a 15.123(6)
_cell_length_b 24.046(10)
_cell_length_c 28.517(11)
_cell_measurement_reflns_used 782
_cell_measurement_temperature 293(2)
_cell_measurement_theta_max 19.176
_cell_measurement_theta_min 2.231
_cell_volume 10206(7)
_computing_cell_refinement 'Bruker SMART'
_computing_data_collection 'Bruker SMART'
_computing_data_reduction 'Bruker SHELXTL'
_computing_molecular_graphics 'Bruker SHELXTL'
_computing_publication_material 'Bruker SHELXTL'
_computing_structure_refinement 'SHELXL-97 (Sheldrick, 1997)'
_computing_structure_solution 'SHELXS-97 (Sheldrick, 1990)'
_diffrn_ambient_temperature 293(2)
_diffrn_measured_fraction_theta_full 0.997
_diffrn_measured_fraction_theta_max 0.997
_diffrn_measurement_device_type 'CCD area detector'
_diffrn_measurement_method 'phi and omega scans'
_diffrn_radiation_monochromator graphite
_diffrn_radiation_source 'fine-focus sealed tube'
_diffrn_radiation_type MoK\a
_diffrn_radiation_wavelength 0.71073
_diffrn_reflns_av_R_equivalents 0.0775
_diffrn_reflns_av_sigmaI/netI 0.1705
_diffrn_reflns_limit_h_max 17
_diffrn_reflns_limit_h_min -9
_diffrn_reflns_limit_k_max 28
_diffrn_reflns_limit_k_min -28
_diffrn_reflns_limit_l_max 33
_diffrn_reflns_limit_l_min -32
_diffrn_reflns_number 20987
_diffrn_reflns_theta_full 25.00
_diffrn_reflns_theta_max 25.00
_diffrn_reflns_theta_min 1.45
_exptl_absorpt_coefficient_mu 1.750
_exptl_absorpt_correction_T_max 0.8445
_exptl_absorpt_correction_T_min 0.7436
_exptl_absorpt_correction_type multi-scan
_exptl_absorpt_process_details sadabs
_exptl_crystal_colour colorless
_exptl_crystal_density_diffrn 1.313
_exptl_crystal_density_method 'not measured'
_exptl_crystal_description prism
_exptl_crystal_F_000 4176
_exptl_crystal_size_max 0.18
_exptl_crystal_size_mid 0.12
_exptl_crystal_size_min 0.10
_refine_diff_density_max 0.617
_refine_diff_density_min -0.527
_refine_diff_density_rms 0.059
_refine_ls_extinction_method none
_refine_ls_goodness_of_fit_ref 0.796
_refine_ls_hydrogen_treatment constr
_refine_ls_matrix_type full
_refine_ls_number_parameters 605
_refine_ls_number_reflns 8958
_refine_ls_number_restraints 60
_refine_ls_restrained_S_all 0.831
_refine_ls_R_factor_all 0.1355
_refine_ls_R_factor_gt 0.0517
_refine_ls_shift/su_max 0.008
_refine_ls_shift/su_mean 0.000
_refine_ls_structure_factor_coef Fsqd
_refine_ls_weighting_details 'calc w=1/[\s^2^(Fo^2^)+(0.0523P)^2^+0.0000P] where P=(Fo^2^+2Fc^2^)/3'
_refine_ls_weighting_scheme calc
_refine_ls_wR_factor_gt 0.1036
_refine_ls_wR_factor_ref 0.1222
_reflns_number_gt 3837
_reflns_number_total 8958
_reflns_threshold_expression >2sigma(I)
_cod_data_source_file om1002045_si_001.cif
_cod_data_source_block f81106a
_cod_depositor_comments
;
The following automatic conversions were performed:

'_symmetry_cell_setting' value 'Monoclinic' changed to 'monoclinic'
according to /home/saulius/struct/CIF-dictionaries/cif_core.dic
dictionary named 'cif_core.dic' version 2.4.1 from 2010-06-29.

Automatic conversion script
Id: cif_fix_values 1715 2011-07-08 13:25:40Z adriana 
;
_cod_original_sg_symbol_H-M C2/c
_cod_database_code 4065939

loop_
_symmetry_equiv_pos_as_xyz
'x, y, z'
'-x, y, -z+1/2'
'x+1/2, y+1/2, z'
'-x+1/2, y+1/2, -z+1/2'
'-x, -y, -z'
'x, -y, z-1/2'
'-x+1/2, -y+1/2, -z'
'x+1/2, -y+1/2, z-1/2'

loop_
_atom_site_label
_atom_site_type_symbol
_atom_site_fract_x
_atom_site_fract_y
_atom_site_fract_z
_atom_site_U_iso_or_equiv
_atom_site_adp_type
_atom_site_occupancy
_atom_site_symmetry_multiplicity
_atom_site_calc_flag
_atom_site_refinement_flags
C44 C 1.0748(7) 0.3322(3) 0.1709(3) 0.185(4) Uani 1 1 d GU
H44A H 1.1006 0.3648 0.1622 0.222 Uiso 1 1 calc R
C45 C 0.9841(6) 0.3155(4) 0.1562(2) 0.173(4) Uani 1 1 d GU
H45A H 0.9400 0.3353 0.1361 0.207 Uiso 1 1 calc R
C46 C 0.9725(4) 0.2633(3) 0.1776(3) 0.176(4) Uani 1 1 d GU
H46A H 0.9195 0.2429 0.1740 0.212 Uiso 1 1 calc R
C47 C 1.0561(7) 0.2477(3) 0.2056(2) 0.179(4) Uani 1 1 d GU
H47A H 1.0675 0.2153 0.2234 0.214 Uiso 1 1 calc R
C48 C 1.1194(3) 0.2903(4) 0.2014(3) 0.182(4) Uani 1 1 d GU
H48A H 1.1794 0.2907 0.2161 0.218 Uiso 1 1 calc R
C1 C 0.3213(4) 0.1782(3) 0.0032(2) 0.112(3) Uani 1 1 d GU
H1A H 0.2685 0.1989 -0.0023 0.135 Uiso 1 1 calc R
C2 C 0.3364(5) 0.1290(3) 0.03099(18) 0.109(3) Uani 1 1 d GU
H2A H 0.2953 0.1118 0.0469 0.131 Uiso 1 1 calc R
C3 C 0.4254(5) 0.11073(19) 0.0302(2) 0.114(3) Uani 1 1 d GU
H3A H 0.4528 0.0794 0.0456 0.137 Uiso 1 1 calc R
C4 C 0.4653(3) 0.1486(4) 0.0020(2) 0.132(3) Uani 1 1 d GU
H4A H 0.5234 0.1465 -0.0045 0.158 Uiso 1 1 calc R
C5 C 0.4009(6) 0.1903(2) -0.01478(15) 0.130(3) Uani 1 1 d GU
H5A H 0.4095 0.2203 -0.0341 0.156 Uiso 1 1 calc R
Y1 Y 0.43930(3) 0.20351(2) 0.079552(19) 0.04589(18) Uani 1 1 d .
Y2 Y 1.0000 0.32908(3) 0.2500 0.0937(4) Uani 1 2 d S
O1 O 0.5046(2) 0.27865(13) 0.06055(12) 0.0530(10) Uani 1 1 d .
O2 O 0.5792(2) 0.18169(12) 0.10656(11) 0.0467(9) Uani 1 1 d .
O3 O 0.9126(2) 0.39898(13) 0.22483(13) 0.0667(12) Uani 1 1 d .
C6 C 0.3740(9) 0.1747(4) 0.1530(4) 0.111(3) Uani 1 1 d .
H6A H 0.3759 0.1368 0.1593 0.133 Uiso 1 1 calc R
C7 C 0.4392(6) 0.2128(6) 0.1699(2) 0.096(3) Uani 1 1 d .
H7A H 0.4932 0.2050 0.1900 0.115 Uiso 1 1 calc R
C8 C 0.4127(8) 0.2633(4) 0.1527(3) 0.102(3) Uani 1 1 d .
H8A H 0.4450 0.2962 0.1589 0.122 Uiso 1 1 calc R
C9 C 0.3306(8) 0.2580(5) 0.1247(3) 0.111(3) Uani 1 1 d .
H9A H 0.2976 0.2868 0.1083 0.133 Uiso 1 1 calc R
C10 C 0.3041(5) 0.2035(6) 0.1245(3) 0.113(3) Uani 1 1 d .
H10A H 0.2503 0.1887 0.1085 0.135 Uiso 1 1 calc R
C11 C 0.5741(4) 0.3055(2) 0.05778(17) 0.0461(14) Uani 1 1 d .
C12 C 0.5574(3) 0.3668(2) 0.04321(19) 0.0514(15) Uani 1 1 d .
H12A H 0.6133 0.3869 0.0549 0.062 Uiso 1 1 calc R
C13 C 0.5381(3) 0.3730(2) -0.0117(2) 0.0547(15) Uani 1 1 d .
C14 C 0.4953(4) 0.3327(3) -0.0418(2) 0.0697(17) Uani 1 1 d .
H14A H 0.4783 0.2998 -0.0288 0.084 Uiso 1 1 calc R
C15 C 0.4770(4) 0.3393(3) -0.0898(2) 0.085(2) Uani 1 1 d .
H15A H 0.4460 0.3119 -0.1090 0.102 Uiso 1 1 calc R
C16 C 0.5037(5) 0.3853(4) -0.1089(3) 0.097(3) Uani 1 1 d .
H16A H 0.4922 0.3897 -0.1418 0.116 Uiso 1 1 calc R
C17 C 0.5469(5) 0.4253(3) -0.0813(4) 0.113(3) Uani 1 1 d .
H17A H 0.5655 0.4570 -0.0954 0.136 Uiso 1 1 calc R
C18 C 0.5645(4) 0.4202(3) -0.0319(3) 0.082(2) Uani 1 1 d .
H18A H 0.5938 0.4486 -0.0130 0.098 Uiso 1 1 calc R
C19 C 0.4859(4) 0.3917(2) 0.0678(2) 0.0492(14) Uani 1 1 d .
C20 C 0.3973(4) 0.3925(2) 0.0478(2) 0.0624(17) Uani 1 1 d .
H20A H 0.3792 0.3788 0.0171 0.075 Uiso 1 1 calc R
C21 C 0.3331(4) 0.4136(2) 0.0727(3) 0.0741(19) Uani 1 1 d .
H21A H 0.2724 0.4122 0.0594 0.089 Uiso 1 1 calc R
C22 C 0.3599(5) 0.4361(2) 0.1165(2) 0.0740(19) Uani 1 1 d .
H22A H 0.3175 0.4520 0.1323 0.089 Uiso 1 1 calc R
C23 C 0.4476(6) 0.4359(2) 0.1375(2) 0.079(2) Uani 1 1 d .
H23A H 0.4649 0.4497 0.1682 0.095 Uiso 1 1 calc R
C24 C 0.5114(4) 0.4150(2) 0.1128(2) 0.0662(17) Uani 1 1 d .
H24A H 0.5719 0.4165 0.1266 0.079 Uiso 1 1 calc R
C25 C 0.6637(3) 0.2836(2) 0.06287(17) 0.0451(14) Uani 1 1 d .
C26 C 0.7344(4) 0.3123(2) 0.05042(17) 0.0541(15) Uani 1 1 d .
H26A H 0.7315 0.3487 0.0392 0.065 Uiso 1 1 calc R
C27 C 0.8091(4) 0.2802(3) 0.0567(2) 0.0635(17) Uani 1 1 d .
H27A H 0.8646 0.2908 0.0499 0.076 Uiso 1 1 calc R
C28 C 0.7899(3) 0.2294(2) 0.07477(18) 0.0530(15) Uani 1 1 d .
H28A H 0.8309 0.2007 0.0829 0.064 Uiso 1 1 calc R
C29 C 0.6991(3) 0.2278(2) 0.07903(17) 0.0415(13) Uani 1 1 d .
C30 C 0.6583(4) 0.18340(19) 0.09970(16) 0.0397(13) Uani 1 1 d .
C31 C 0.7162(3) 0.13206(19) 0.11811(17) 0.0429(13) Uani 1 1 d .
H31A H 0.7685 0.1313 0.1021 0.051 Uiso 1 1 calc R
C32 C 0.7501(3) 0.1344(2) 0.17163(19) 0.0445(13) Uani 1 1 d .
C33 C 0.8181(4) 0.0992(2) 0.1912(2) 0.0731(18) Uani 1 1 d .
H33A H 0.8449 0.0767 0.1712 0.088 Uiso 1 1 calc R
C34 C 0.8482(4) 0.0966(3) 0.2402(3) 0.084(2) Uani 1 1 d .
H34A H 0.8939 0.0722 0.2529 0.101 Uiso 1 1 calc R
C35 C 0.8100(5) 0.1297(3) 0.2688(3) 0.087(2) Uani 1 1 d .
H35A H 0.8297 0.1280 0.3015 0.104 Uiso 1 1 calc R
C36 C 0.7440(5) 0.1653(3) 0.2510(2) 0.0765(19) Uani 1 1 d .
H36A H 0.7184 0.1882 0.2712 0.092 Uiso 1 1 calc R
C37 C 0.7148(4) 0.1673(2) 0.2021(2) 0.0591(16) Uani 1 1 d .
H37A H 0.6693 0.1922 0.1899 0.071 Uiso 1 1 calc R
C38 C 0.6629(3) 0.0788(2) 0.10550(19) 0.0463(14) Uani 1 1 d .
C39 C 0.6093(4) 0.0559(2) 0.1340(2) 0.0681(18) Uani 1 1 d .
H39A H 0.6028 0.0738 0.1621 0.082 Uiso 1 1 calc R
C40 C 0.5651(4) 0.0073(3) 0.1218(2) 0.090(2) Uani 1 1 d .
H40A H 0.5301 -0.0077 0.1424 0.108 Uiso 1 1 calc R
C41 C 0.5703(4) -0.0199(3) 0.0811(3) 0.080(2) Uani 1 1 d .
H41A H 0.5392 -0.0529 0.0734 0.096 Uiso 1 1 calc R
C42 C 0.6228(4) 0.0027(3) 0.0514(2) 0.0771(19) Uani 1 1 d .
H42A H 0.6266 -0.0151 0.0229 0.093 Uiso 1 1 calc R
C43 C 0.6703(4) 0.0514(2) 0.0630(2) 0.0619(16) Uani 1 1 d .
H43A H 0.7066 0.0658 0.0428 0.074 Uiso 1 1 calc R
C49 C 0.8909(3) 0.4495(2) 0.22533(17) 0.0443(13) Uani 1 1 d .
C50 C 0.7927(3) 0.46139(19) 0.20479(17) 0.0400(13) Uani 1 1 d .
H50A H 0.7742 0.4936 0.2218 0.048 Uiso 1 1 calc R
C51 C 0.7339(3) 0.4129(2) 0.21343(19) 0.0457(14) Uani 1 1 d .
C52 C 0.6895(4) 0.4136(3) 0.2520(2) 0.084(2) Uani 1 1 d .
H52A H 0.6937 0.4445 0.2718 0.100 Uiso 1 1 calc R
C53 C 0.6392(5) 0.3684(3) 0.2608(2) 0.103(3) Uani 1 1 d .
H53A H 0.6108 0.3694 0.2871 0.124 Uiso 1 1 calc R
C54 C 0.6292(4) 0.3232(3) 0.2331(3) 0.084(2) Uani 1 1 d .
H54A H 0.5949 0.2932 0.2399 0.101 Uiso 1 1 calc R
C55 C 0.6718(4) 0.3227(2) 0.1941(2) 0.0705(18) Uani 1 1 d .
H55A H 0.6658 0.2919 0.1741 0.085 Uiso 1 1 calc R
C56 C 0.7229(3) 0.3671(2) 0.18453(18) 0.0520(15) Uani 1 1 d .
H56A H 0.7505 0.3660 0.1579 0.062 Uiso 1 1 calc R
C57 C 0.7793(3) 0.4764(2) 0.15228(19) 0.0448(14) Uani 1 1 d .
C58 C 0.8310(3) 0.4539(2) 0.1207(2) 0.0546(15) Uani 1 1 d .
H58A H 0.8784 0.4302 0.1323 0.066 Uiso 1 1 calc R
C59 C 0.8132(4) 0.4661(2) 0.0736(2) 0.0664(17) Uani 1 1 d .
H59A H 0.8491 0.4510 0.0534 0.080 Uiso 1 1 calc R
C60 C 0.7443(4) 0.4998(3) 0.0553(2) 0.0632(17) Uani 1 1 d .
H60A H 0.7319 0.5071 0.0228 0.076 Uiso 1 1 calc R
C61 C 0.6931(4) 0.5229(2) 0.0846(3) 0.0721(19) Uani 1 1 d .
H61A H 0.6465 0.5467 0.0719 0.087 Uiso 1 1 calc R
C62 C 0.7090(3) 0.5116(2) 0.1336(2) 0.0560(15) Uani 1 1 d .
H62A H 0.6730 0.5274 0.1533 0.067 Uiso 1 1 calc R
C63 C 0.9514(3) 0.49270(19) 0.24084(16) 0.0406(13) Uani 1 1 d .
C64 C 0.9252(3) 0.5489(2) 0.23605(17) 0.0530(15) Uani 1 1 d .
H64A H 0.8671 0.5616 0.2253 0.064 Uiso 1 1 calc R
C65 C 1.0000 0.5824(3) 0.2500 0.070(3) Uani 1 2 d S
H65A H 1.0000 0.6210 0.2500 0.084 Uiso 1 2 calc SR

loop_
_atom_site_aniso_label
_atom_site_aniso_U_11
_atom_site_aniso_U_22
_atom_site_aniso_U_33
_atom_site_aniso_U_23
_atom_site_aniso_U_13
_atom_site_aniso_U_12
C44 0.224(9) 0.178(8) 0.163(8) -0.055(6) 0.057(7) 0.032(7)
C45 0.188(8) 0.180(8) 0.136(7) -0.033(6) -0.009(6) 0.064(7)
C46 0.162(7) 0.155(7) 0.192(8) -0.085(6) -0.025(6) 0.005(6)
C47 0.169(8) 0.141(7) 0.208(8) -0.040(6) -0.016(7) 0.081(6)
C48 0.154(7) 0.182(8) 0.194(8) -0.020(7) -0.009(6) 0.047(7)
C1 0.090(5) 0.111(6) 0.114(6) -0.038(5) -0.039(5) 0.005(5)
C2 0.114(6) 0.098(5) 0.109(6) -0.024(5) 0.004(5) -0.062(5)
C3 0.152(7) 0.079(5) 0.096(5) -0.038(4) -0.019(5) 0.004(5)
C4 0.118(6) 0.176(7) 0.103(6) -0.094(5) 0.022(5) -0.036(6)
C5 0.200(7) 0.110(6) 0.068(5) -0.002(4) -0.011(6) -0.065(6)
Y1 0.0371(3) 0.0429(3) 0.0586(4) 0.0006(3) 0.0108(2) -0.0049(3)
Y2 0.0914(7) 0.0330(5) 0.1290(9) 0.000 -0.0557(6) 0.000
O1 0.034(2) 0.043(2) 0.081(3) 0.0089(19) 0.008(2) -0.0085(17)
O2 0.030(2) 0.054(2) 0.061(2) 0.0118(17) 0.0201(18) 0.0012(17)
O3 0.057(3) 0.033(2) 0.095(3) -0.005(2) -0.028(2) 0.0040(19)
C6 0.143(9) 0.099(7) 0.113(8) 0.050(6) 0.085(7) 0.024(7)
C7 0.085(6) 0.151(9) 0.057(5) 0.003(6) 0.030(4) 0.015(7)
C8 0.136(10) 0.099(7) 0.085(7) -0.018(6) 0.058(6) 0.009(7)
C9 0.096(8) 0.141(10) 0.104(7) 0.012(7) 0.044(7) 0.065(7)
C10 0.049(5) 0.191(10) 0.109(7) -0.004(8) 0.046(5) -0.023(7)
C11 0.057(4) 0.038(3) 0.041(3) 0.000(3) 0.002(3) -0.014(3)
C12 0.042(3) 0.039(3) 0.066(4) 0.007(3) -0.008(3) -0.016(3)
C13 0.035(3) 0.059(4) 0.070(5) 0.018(4) 0.008(3) 0.004(3)
C14 0.077(5) 0.071(4) 0.062(5) 0.013(4) 0.014(4) -0.005(4)
C15 0.078(5) 0.121(7) 0.058(5) 0.020(4) 0.015(4) 0.009(4)
C16 0.069(6) 0.149(8) 0.073(6) 0.046(6) 0.013(4) 0.013(5)
C17 0.088(6) 0.112(7) 0.139(9) 0.090(7) 0.018(6) -0.002(5)
C18 0.070(5) 0.075(5) 0.097(6) 0.042(4) 0.009(4) -0.018(4)
C19 0.049(4) 0.030(3) 0.067(4) 0.001(3) 0.005(3) -0.003(3)
C20 0.057(4) 0.066(4) 0.060(4) -0.011(3) -0.002(4) 0.002(3)
C21 0.065(5) 0.075(5) 0.079(5) -0.008(4) 0.006(4) 0.003(4)
C22 0.097(6) 0.059(4) 0.070(5) 0.003(4) 0.028(4) 0.013(4)
C23 0.110(6) 0.059(4) 0.065(5) -0.008(4) 0.007(5) -0.006(4)
C24 0.075(5) 0.054(4) 0.063(5) 0.005(3) -0.008(4) -0.010(4)
C25 0.033(3) 0.044(3) 0.054(4) 0.003(3) -0.002(3) -0.008(3)
C26 0.049(4) 0.058(4) 0.056(4) 0.009(3) 0.010(3) -0.014(3)
C27 0.031(4) 0.081(5) 0.081(5) 0.007(4) 0.017(3) -0.013(3)
C28 0.030(3) 0.075(4) 0.057(4) 0.010(3) 0.014(3) -0.005(3)
C29 0.036(3) 0.044(3) 0.040(3) 0.001(3) -0.005(3) -0.001(3)
C30 0.051(4) 0.038(3) 0.029(3) 0.003(2) 0.006(3) 0.003(3)
C31 0.038(3) 0.042(3) 0.051(4) -0.001(3) 0.014(3) 0.003(3)
C32 0.041(3) 0.044(3) 0.048(4) 0.009(3) 0.005(3) -0.005(3)
C33 0.062(4) 0.075(5) 0.080(5) 0.009(4) 0.005(4) 0.009(4)
C34 0.069(5) 0.083(6) 0.092(6) 0.030(5) -0.006(5) 0.004(4)
C35 0.089(6) 0.087(6) 0.070(6) 0.015(5) -0.026(5) -0.024(5)
C36 0.092(6) 0.079(5) 0.055(5) -0.003(4) 0.004(4) -0.028(4)
C37 0.066(4) 0.053(4) 0.058(4) -0.002(3) 0.009(4) -0.005(3)
C38 0.045(4) 0.038(3) 0.054(4) -0.003(3) 0.005(3) 0.006(3)
C39 0.089(5) 0.072(4) 0.053(4) -0.016(3) 0.037(4) -0.035(4)
C40 0.112(6) 0.089(5) 0.078(5) -0.006(4) 0.041(5) -0.037(5)
C41 0.087(5) 0.061(4) 0.095(6) -0.017(4) 0.026(5) -0.026(4)
C42 0.090(5) 0.056(4) 0.083(5) -0.030(4) 0.007(4) 0.009(4)
C43 0.077(5) 0.051(4) 0.061(4) -0.007(3) 0.021(3) 0.004(3)
C49 0.051(4) 0.040(3) 0.039(3) 0.006(3) 0.001(3) 0.005(3)
C50 0.042(3) 0.041(3) 0.038(3) -0.003(3) 0.009(3) 0.004(3)
C51 0.047(4) 0.047(4) 0.042(4) 0.001(3) 0.006(3) -0.001(3)
C52 0.118(6) 0.071(5) 0.074(5) -0.023(4) 0.050(4) -0.026(4)
C53 0.141(7) 0.097(6) 0.094(6) -0.009(5) 0.082(5) -0.043(5)
C54 0.104(6) 0.074(5) 0.080(5) -0.003(4) 0.033(4) -0.036(4)
C55 0.088(5) 0.056(4) 0.064(5) 0.000(3) 0.005(4) -0.019(4)
C56 0.059(4) 0.053(4) 0.048(4) -0.001(3) 0.023(3) -0.003(3)
C57 0.036(3) 0.038(3) 0.055(4) 0.003(3) -0.006(3) -0.005(3)
C58 0.044(4) 0.067(4) 0.054(4) 0.009(3) 0.011(3) 0.011(3)
C59 0.066(5) 0.081(5) 0.055(5) 0.007(4) 0.018(4) 0.003(4)
C60 0.071(5) 0.074(5) 0.044(4) 0.008(3) 0.009(4) -0.017(4)
C61 0.057(4) 0.062(4) 0.089(6) 0.028(4) -0.010(4) -0.001(3)
C62 0.053(4) 0.052(4) 0.062(4) 0.009(3) 0.006(3) 0.006(3)
C63 0.047(3) 0.030(3) 0.041(3) -0.001(2) -0.003(3) 0.000(2)
C64 0.054(4) 0.040(3) 0.058(4) -0.005(3) -0.006(3) 0.008(3)
C65 0.067(6) 0.034(5) 0.099(7) 0.000 -0.009(5) 0.000

loop_
_atom_type_symbol
_atom_type_description
_atom_type_scat_dispersion_real
_atom_type_scat_dispersion_imag
_atom_type_scat_source
C C 0.0033 0.0016 'International Tables Vol C Tables 4.2.6.8 and 6.1.1.4'
H H 0.0000 0.0000 'International Tables Vol C Tables 4.2.6.8 and 6.1.1.4'
O O 0.0106 0.0060 'International Tables Vol C Tables 4.2.6.8 and 6.1.1.4'
Y Y -2.7962 3.5667 'International Tables Vol C Tables 4.2.6.8 and 6.1.1.4'

loop_
_geom_angle_atom_site_label_1
_geom_angle_atom_site_label_2
_geom_angle_atom_site_label_3
_geom_angle
_geom_angle_site_symmetry_1
_geom_angle_site_symmetry_3
C45 C44 C48 108.0 . .
C45 C44 Y2 73.3(2) . .
C48 C44 Y2 72.1(2) . .
C45 C44 H44A 126.0 . .
C48 C44 H44A 126.0 . .
Y2 C44 H44A 120.4 . .
C44 C45 C46 108.0 . .
C44 C45 Y2 76.0(2) . .
C46 C45 Y2 70.9(2) . .
C44 C45 H45A 126.0 . .
C46 C45 H45A 126.0 . .
Y2 C45 H45A 118.9 . .
C47 C46 C45 108.0 . .
C47 C46 Y2 73.2(2) . .
C45 C46 Y2 77.7(2) . .
C47 C46 H46A 126.0 . .
C45 C46 H46A 126.0 . .
Y2 C46 H46A 115.3 . .
C46 C47 C48 108.0 . .
C46 C47 Y2 74.7(2) . .
C48 C47 Y2 77.1(2) . .
C46 C47 H47A 126.0 . .
C48 C47 H47A 126.0 . .
Y2 C47 H47A 114.5 . .
C47 C48 C44 108.0 . .
C47 C48 Y2 71.2(2) . .
C44 C48 Y2 77.1(2) . .
C47 C48 H48A 126.0 . .
C44 C48 H48A 126.0 . .
Y2 C48 H48A 117.7 . .
C2 C1 C5 108.0 . .
C2 C1 Y1 73.23(17) . .
C5 C1 Y1 75.93(17) . .
C2 C1 H1A 126.0 . .
C5 C1 H1A 126.0 . .
Y1 C1 H1A 116.9 . .
C3 C2 C1 108.0 . .
C3 C2 Y1 75.09(18) . .
C1 C2 Y1 75.30(18) . .
C3 C2 H2A 126.0 . .
C1 C2 H2A 126.0 . .
Y1 C2 H2A 115.8 . .
C4 C3 C2 108.0 . .
C4 C3 Y1 75.98(18) . .
C2 C3 Y1 73.40(17) . .
C4 C3 H3A 126.0 . .
C2 C3 H3A 126.0 . .
Y1 C3 H3A 116.7 . .
C5 C4 C3 108.0 . .
C5 C4 Y1 74.68(17) . .
C3 C4 Y1 72.90(17) . .
C5 C4 H4A 126.0 . .
C3 C4 H4A 126.0 . .
Y1 C4 H4A 118.4 . .
C4 C5 C1 108.0 . .
C4 C5 Y1 74.44(17) . .
C1 C5 Y1 73.00(17) . .
C4 C5 H5A 126.0 . .
C1 C5 H5A 126.0 . .
Y1 C5 H5A 118.5 . .
O1 Y1 O2 80.40(12) . .
O1 Y1 C6 133.3(3) . .
O2 Y1 C6 97.8(3) . .
O1 Y1 C7 104.9(3) . .
O2 Y1 C7 80.86(19) . .
C6 Y1 C7 30.8(2) . .
O1 Y1 C10 123.7(3) . .
O2 Y1 C10 128.6(3) . .
C6 Y1 C10 31.4(2) . .
C7 Y1 C10 50.9(3) . .
O1 Y1 C2 133.96(16) . .
O2 Y1 C2 118.2(2) . .
C6 Y1 C2 88.2(3) . .
C7 Y1 C2 118.9(3) . .
C10 Y1 C2 79.3(3) . .
O1 Y1 C9 93.4(3) . .
O2 Y1 C9 127.0(3) . .
C6 Y1 C9 50.7(3) . .
C7 Y1 C9 49.8(3) . .
C10 Y1 C9 30.5(2) . .
C2 Y1 C9 103.8(4) . .
O1 Y1 C8 83.3(2) . .
O2 Y1 C8 97.3(3) . .
C6 Y1 C8 50.4(3) . .
C7 Y1 C8 29.9(2) . .
C10 Y1 C8 50.4(3) . .
C2 Y1 C8 129.7(2) . .
C9 Y1 C8 30.1(2) . .
O1 Y1 C3 124.7(2) . .
O2 Y1 C3 87.99(17) . .
C6 Y1 C3 101.7(3) . .
C7 Y1 C3 126.4(3) . .
C10 Y1 C3 105.6(3) . .
C2 Y1 C3 31.5 . .
C9 Y1 C3 133.8(4) . .
C8 Y1 C3 152.0(3) . .
O1 Y1 C1 104.9(2) . .
O2 Y1 C1 135.17(14) . .
C6 Y1 C1 108.1(4) . .
C7 Y1 C1 136.4(3) . .
C10 Y1 C1 86.0(3) . .
C2 Y1 C1 31.5 . .
C9 Y1 C1 97.5(3) . .
C8 Y1 C1 127.4(3) . .
C3 Y1 C1 51.8 . .
O1 Y1 C4 93.7(2) . .
O2 Y1 C4 84.10(16) . .
C6 Y1 C4 132.8(3) . .
C7 Y1 C4 153.7(3) . .
C10 Y1 C4 130.9(2) . .
C2 Y1 C4 51.7 . .
C9 Y1 C4 148.9(3) . .
C8 Y1 C4 176.4(3) . .
C3 Y1 C4 31.1 . .
C1 Y1 C4 51.42(5) . .
O1 Y1 C5 82.79(14) . .
O2 Y1 C5 110.5(2) . .
C6 Y1 C5 138.2(4) . .
C7 Y1 C5 167.5(3) . .
C10 Y1 C5 116.6(3) . .
C2 Y1 C5 51.65(5) . .
C9 Y1 C5 120.9(3) . .
C8 Y1 C5 146.1(4) . .
C3 Y1 C5 51.4 . .
C1 Y1 C5 31.1 . .
C4 Y1 C5 30.9 . .
O3 Y2 O3 79.11(17) 2_755 .
O3 Y2 C47 121.2(3) 2_755 .
O3 Y2 C47 131.46(18) . .
O3 Y2 C47 131.5(4) 2_755 2_755
O3 Y2 C47 121.2(5) . 2_755
C47 Y2 C47 80.1(3) . 2_755
O3 Y2 C46 137.71(17) 2_755 .
O3 Y2 C46 102.0(2) . .
C47 Y2 C46 32.13(7) . .
C47 Y2 C46 84.7(4) 2_755 .
O3 Y2 C46 102.0(4) 2_755 2_755
O3 Y2 C46 137.7(5) . 2_755
C47 Y2 C46 84.7(4) . 2_755
C47 Y2 C46 32.1(3) 2_755 2_755
C46 Y2 C46 104.2(4) . 2_755
O3 Y2 C48 122.2(5) 2_755 2_755
O3 Y2 C48 90.8(5) . 2_755
C47 Y2 C48 108.0(4) . 2_755
C47 Y2 C48 31.7(3) 2_755 2_755
C46 Y2 C48 100.1(5) . 2_755
C46 Y2 C48 52.3(3) 2_755 2_755
O3 Y2 C48 90.8(2) 2_755 .
O3 Y2 C48 122.2(2) . .
C47 Y2 C48 31.72(6) . .
C47 Y2 C48 108.0(5) 2_755 .
C46 Y2 C48 52.34(7) . .
C46 Y2 C48 100.1(6) 2_755 .
C48 Y2 C48 138.5(4) 2_755 .
O3 Y2 C45 111.5(3) 2_755 .
O3 Y2 C45 79.76(15) . .
C47 Y2 C45 52.19(7) . .
C47 Y2 C45 115.2(5) 2_755 .
C46 Y2 C45 31.41(6) . .
C46 Y2 C45 134.7(3) 2_755 .
C48 Y2 C45 122.5(7) 2_755 .
C48 Y2 C45 51.43(7) . .
O3 Y2 C45 79.8(5) 2_755 2_755
O3 Y2 C45 111.5(5) . 2_755
C47 Y2 C45 115.2(5) . 2_755
C47 Y2 C45 52.2(4) 2_755 2_755
C46 Y2 C45 134.7(5) . 2_755
C46 Y2 C45 31.4(2) 2_755 2_755
C48 Y2 C45 51.4(2) 2_755 2_755
C48 Y2 C45 122.5(6) . 2_755
C45 Y2 C45 165.9(5) . 2_755
O3 Y2 C44 91.3(2) 2_755 2_755
O3 Y2 C44 86.21(18) . 2_755
C47 Y2 C44 131.4(3) . 2_755
C47 Y2 C44 51.8(2) 2_755 2_755
C46 Y2 C44 130.9(2) . 2_755
C46 Y2 C44 51.6(5) 2_755 2_755
C48 Y2 C44 30.9(6) 2_755 2_755
C48 Y2 C44 151.40(18) . 2_755
C45 Y2 C44 150.05(9) . 2_755
C45 Y2 C44 30.7(7) 2_755 2_755
O3 Y2 C44 86.21(18) 2_755 .
O3 Y2 C44 91.3(2) . .
C47 Y2 C44 51.78(7) . .
C47 Y2 C44 131.4(2) 2_755 .
C46 Y2 C44 51.61(7) . .
C46 Y2 C44 130.9(6) 2_755 .
C48 Y2 C44 151.4(6) 2_755 .
C48 Y2 C44 30.87(6) . .
C45 Y2 C44 30.72(6) . .
C45 Y2 C44 150.1(7) 2_755 .
C44 Y2 C44 176.8(3) 2_755 .
C11 O1 Y1 150.5(3) . .
C30 O2 Y1 146.5(3) . .
C49 O3 Y2 152.2(3) . .
C7 C6 C10 107.2(8) . .
C7 C6 Y1 75.4(4) . .
C10 C6 Y1 75.7(4) . .
C7 C6 H6A 126.4 . .
C10 C6 H6A 126.4 . .
Y1 C6 H6A 114.9 . .
C8 C7 C6 109.1(8) . .
C8 C7 Y1 76.6(4) . .
C6 C7 Y1 73.7(4) . .
C8 C7 H7A 125.5 . .
C6 C7 H7A 125.5 . .
Y1 C7 H7A 116.2 . .
C7 C8 C9 108.2(9) . .
C7 C8 Y1 73.5(4) . .
C9 C8 Y1 74.6(4) . .
C7 C8 H8A 125.9 . .
C9 C8 H8A 125.9 . .
Y1 C8 H8A 117.9 . .
C8 C9 C10 109.2(9) . .
C8 C9 Y1 75.3(4) . .
C10 C9 Y1 74.2(4) . .
C8 C9 H9A 125.4 . .
C10 C9 H9A 125.4 . .
Y1 C9 H9A 117.0 . .
C9 C10 C6 106.3(8) . .
C9 C10 Y1 75.4(4) . .
C6 C10 Y1 72.9(4) . .
C9 C10 H10A 126.8 . .
C6 C10 H10A 126.8 . .
Y1 C10 H10A 117.1 . .
O1 C11 C25 126.5(5) . .
O1 C11 C12 114.4(5) . .
C25 C11 C12 118.9(4) . .
C19 C12 C11 110.5(4) . .
C19 C12 C13 114.1(4) . .
C11 C12 C13 111.0(4) . .
C19 C12 H12A 107.0 . .
C11 C12 H12A 107.0 . .
C13 C12 H12A 107.0 . .
C18 C13 C14 117.5(6) . .
C18 C13 C12 119.4(6) . .
C14 C13 C12 123.1(5) . .
C15 C14 C13 122.4(6) . .
C15 C14 H14A 118.8 . .
C13 C14 H14A 118.8 . .
C16 C15 C14 119.3(7) . .
C16 C15 H15A 120.3 . .
C14 C15 H15A 120.3 . .
C15 C16 C17 120.7(8) . .
C15 C16 H16A 119.7 . .
C17 C16 H16A 119.7 . .
C16 C17 C18 121.2(7) . .
C16 C17 H17A 119.4 . .
C18 C17 H17A 119.4 . .
C13 C18 C17 118.8(7) . .
C13 C18 H18A 120.6 . .
C17 C18 H18A 120.6 . .
C20 C19 C24 118.1(6) . .
C20 C19 C12 122.9(5) . .
C24 C19 C12 118.9(6) . .
C19 C20 C21 121.0(6) . .
C19 C20 H20A 119.5 . .
C21 C20 H20A 119.5 . .
C22 C21 C20 119.5(6) . .
C22 C21 H21A 120.2 . .
C20 C21 H21A 120.2 . .
C23 C22 C21 121.0(7) . .
C23 C22 H22A 119.5 . .
C21 C22 H22A 119.5 . .
C22 C23 C24 119.5(6) . .
C22 C23 H23A 120.3 . .
C24 C23 H23A 120.3 . .
C23 C24 C19 120.8(6) . .
C23 C24 H24A 119.6 . .
C19 C24 H24A 119.6 . .
C26 C25 C11 123.7(5) . .
C26 C25 C29 106.3(5) . .
C11 C25 C29 130.0(5) . .
C27 C26 C25 110.4(5) . .
C27 C26 H26A 124.8 . .
C25 C26 H26A 124.8 . .
C26 C27 C28 109.2(5) . .
C26 C27 H27A 125.4 . .
C28 C27 H27A 125.4 . .
C27 C28 C29 109.4(5) . .
C27 C28 H28A 125.3 . .
C29 C28 H28A 125.3 . .
C28 C29 C30 124.4(5) . .
C28 C29 C25 104.6(5) . .
C30 C29 C25 130.6(5) . .
O2 C30 C29 126.3(4) . .
O2 C30 C31 114.9(4) . .
C29 C30 C31 118.7(5) . .
C38 C31 C32 109.8(4) . .
C38 C31 C30 110.2(4) . .
C32 C31 C30 112.3(4) . .
C38 C31 H31A 108.2 . .
C32 C31 H31A 108.2 . .
C30 C31 H31A 108.2 . .
C37 C32 C33 117.0(5) . .
C37 C32 C31 124.4(5) . .
C33 C32 C31 118.6(5) . .
C32 C33 C34 121.6(6) . .
C32 C33 H33A 119.2 . .
C34 C33 H33A 119.2 . .
C35 C34 C33 119.0(7) . .
C35 C34 H34A 120.5 . .
C33 C34 H34A 120.5 . .
C34 C35 C36 121.3(7) . .
C34 C35 H35A 119.3 . .
C36 C35 H35A 119.3 . .
C35 C36 C37 119.0(7) . .
C35 C36 H36A 120.5 . .
C37 C36 H36A 120.5 . .
C32 C37 C36 122.2(6) . .
C32 C37 H37A 118.9 . .
C36 C37 H37A 118.9 . .
C39 C38 C43 118.2(5) . .
C39 C38 C31 123.1(5) . .
C43 C38 C31 118.7(5) . .
C40 C39 C38 120.9(6) . .
C40 C39 H39A 119.6 . .
C38 C39 H39A 119.6 . .
C41 C40 C39 122.4(6) . .
C41 C40 H40A 118.8 . .
C39 C40 H40A 118.8 . .
C40 C41 C42 118.0(6) . .
C40 C41 H41A 121.0 . .
C42 C41 H41A 121.0 . .
C41 C42 C43 121.3(6) . .
C41 C42 H42A 119.4 . .
C43 C42 H42A 119.4 . .
C42 C43 C38 119.2(6) . .
C42 C43 H43A 120.4 . .
C38 C43 H43A 120.4 . .
O3 C49 C63 124.2(5) . .
O3 C49 C50 114.5(4) . .
C63 C49 C50 121.3(4) . .
C51 C50 C57 111.4(4) . .
C51 C50 C49 110.7(4) . .
C57 C50 C49 111.9(4) . .
C51 C50 H50A 107.5 . .
C57 C50 H50A 107.5 . .
C49 C50 H50A 107.5 . .
C56 C51 C52 117.6(5) . .
C56 C51 C50 122.3(5) . .
C52 C51 C50 120.1(5) . .
C53 C52 C51 119.8(6) . .
C53 C52 H52A 120.1 . .
C51 C52 H52A 120.1 . .
C54 C53 C52 122.9(6) . .
C54 C53 H53A 118.5 . .
C52 C53 H53A 118.5 . .
C53 C54 C55 117.6(6) . .
C53 C54 H54A 121.2 . .
C55 C54 H54A 121.2 . .
C56 C55 C54 120.8(6) . .
C56 C55 H55A 119.6 . .
C54 C55 H55A 119.6 . .
C51 C56 C55 121.3(5) . .
C51 C56 H56A 119.4 . .
C55 C56 H56A 119.4 . .
C62 C57 C58 117.7(5) . .
C62 C57 C50 118.9(5) . .
C58 C57 C50 123.3(5) . .
C59 C58 C57 121.2(5) . .
C59 C58 H58A 119.4 . .
C57 C58 H58A 119.4 . .
C60 C59 C58 121.0(6) . .
C60 C59 H59A 119.5 . .
C58 C59 H59A 119.5 . .
C59 C60 C61 119.8(6) . .
C59 C60 H60A 120.1 . .
C61 C60 H60A 120.1 . .
C60 C61 C62 121.3(6) . .
C60 C61 H61A 119.4 . .
C62 C61 H61A 119.4 . .
C57 C62 C61 119.0(5) . .
C57 C62 H62A 120.5 . .
C61 C62 H62A 120.5 . .
C49 C63 C64 121.6(4) . .
C49 C63 C63 131.8(3) . 2_755
C64 C63 C63 106.3(3) . 2_755
C65 C64 C63 109.2(5) . .
C65 C64 H64A 125.4 . .
C63 C64 H64A 125.4 . .
C64 C65 C64 109.1(7) . 2_755
C64 C65 H65A 125.5 . .
C64 C65 H65A 125.5 2_755 .

loop_
_geom_bond_atom_site_label_1
_geom_bond_atom_site_label_2
_geom_bond_distance
_geom_bond_site_symmetry_2
C44 C45 1.4200 .
C44 C48 1.4200 .
C44 Y2 2.697(6) .
C44 H44A 0.9300 .
C45 C46 1.4200 .
C45 Y2 2.662(6) .
C45 H45A 0.9300 .
C46 C47 1.4200 .
C46 Y2 2.575(6) .
C46 H46A 0.9300 .
C47 C48 1.4200 .
C47 Y2 2.557(6) .
C47 H47A 0.9300 .
C48 Y2 2.633(6) .
C48 H48A 0.9300 .
C1 C2 1.4200 .
C1 C5 1.4200 .
C1 Y1 2.631(4) .
C1 H1A 0.9300 .
C2 C3 1.4200 .
C2 Y1 2.604(4) .
C2 H2A 0.9300 .
C3 C4 1.4200 .
C3 Y1 2.626(4) .
C3 H3A 0.9300 .
C4 C5 1.4200 .
C4 Y1 2.665(4) .
C4 H4A 0.9300 .
C5 Y1 2.668(4) .
C5 H5A 0.9300 .
Y1 O1 2.173(3) .
Y1 O2 2.183(3) .
Y1 C6 2.564(6) .
Y1 C7 2.585(7) .
Y1 C10 2.598(6) .
Y1 C9 2.613(7) .
Y1 C8 2.622(7) .
Y2 O3 2.180(3) 2_755
Y2 O3 2.180(3) .
Y2 C47 2.557(16) 2_755
Y2 C46 2.575(16) 2_755
Y2 C48 2.633(10) 2_755
Y2 C45 2.662(5) 2_755
Y2 C44 2.697(6) 2_755
O1 C11 1.248(5) .
O2 C30 1.246(5) .
O3 C49 1.259(5) .
C6 C7 1.369(10) .
C6 C10 1.398(10) .
C6 H6A 0.9300 .
C7 C8 1.344(9) .
C7 H7A 0.9300 .
C8 C9 1.357(10) .
C8 H8A 0.9300 .
C9 C10 1.370(10) .
C9 H9A 0.9300 .
C10 H10A 0.9300 .
C11 C25 1.437(6) .
C11 C12 1.540(6) .
C12 C19 1.513(7) .
C12 C13 1.548(7) .
C12 H12A 0.9800 .
C13 C18 1.365(7) .
C13 C14 1.378(7) .
C14 C15 1.356(7) .
C14 H14A 0.9300 .
C15 C16 1.326(8) .
C15 H15A 0.9300 .
C16 C17 1.337(9) .
C16 H16A 0.9300 .
C17 C18 1.392(9) .
C17 H17A 0.9300 .
C18 H18A 0.9300 .
C19 C20 1.360(7) .
C19 C24 1.392(7) .
C20 C21 1.396(7) .
C20 H20A 0.9300 .
C21 C22 1.356(7) .
C21 H21A 0.9300 .
C22 C23 1.355(8) .
C22 H22A 0.9300 .
C23 C24 1.385(7) .
C23 H23A 0.9300 .
C24 H24A 0.9300 .
C25 C26 1.371(6) .
C25 C29 1.487(6) .
C26 C27 1.354(6) .
C26 H26A 0.9300 .
C27 C28 1.375(7) .
C27 H27A 0.9300 .
C28 C29 1.400(6) .
C28 H28A 0.9300 .
C29 C30 1.414(6) .
C30 C31 1.551(6) .
C31 C38 1.521(6) .
C31 C32 1.523(6) .
C31 H31A 0.9800 .
C32 C37 1.354(6) .
C32 C33 1.371(7) .
C33 C34 1.392(8) .
C33 H33A 0.9300 .
C34 C35 1.342(8) .
C34 H34A 0.9300 .
C35 C36 1.344(8) .
C35 H35A 0.9300 .
C36 C37 1.386(7) .
C36 H36A 0.9300 .
C37 H37A 0.9300 .
C38 C39 1.362(6) .
C38 C43 1.401(6) .
C39 C40 1.361(7) .
C39 H39A 0.9300 .
C40 C41 1.346(7) .
C40 H40A 0.9300 .
C41 C42 1.372(8) .
C41 H41A 0.9300 .
C42 C43 1.384(7) .
C42 H42A 0.9300 .
C43 H43A 0.9300 .
C49 C63 1.403(6) .
C49 C50 1.524(6) .
C50 C51 1.512(6) .
C50 C57 1.519(6) .
C50 H50A 0.9800 .
C51 C56 1.367(6) .
C51 C52 1.386(7) .
C52 C53 1.374(7) .
C52 H52A 0.9300 .
C53 C54 1.335(8) .
C53 H53A 0.9300 .
C54 C55 1.381(7) .
C54 H54A 0.9300 .
C55 C56 1.374(7) .
C55 H55A 0.9300 .
C56 H56A 0.9300 .
C57 C62 1.389(6) .
C57 C58 1.402(6) .
C58 C59 1.356(7) .
C58 H58A 0.9300 .
C59 C60 1.349(7) .
C59 H59A 0.9300 .
C60 C61 1.353(7) .
C60 H60A 0.9300 .
C61 C62 1.401(7) .
C61 H61A 0.9300 .
C62 H62A 0.9300 .
C63 C64 1.407(6) .
C63 C63 1.471(9) 2_755
C64 C65 1.388(6) .
C64 H64A 0.9300 .
C65 C64 1.388(6) 2_755
C65 H65A 0.9300 .
